data_4108198
loop_
_publ_author_name
'Hiyam Hamaed'
'Jenna M. Pawlowski'
'Benjamin F.T. Cooper'
'Riqiang Fu'
'S. Holger Eichhorn'
'Robert W. Schurko'

_publ_section_title
;
 Application of Solid-State 35Cl NMR to the Structural Characterization of
 Hydrochloride Pharmaceuticals and their Polymorphs
;
_journal_name_full 'Journal of the American Chemical Society'
_journal_page_first 11056
_journal_page_last 11065
_journal_paper_doi 10.1021/ja802486q
_journal_volume 130
_journal_year 2008
_chemical_formula_moiety 'C15 H25 N2 O2 1+, Cl 1-'
_chemical_formula_sum 'C15 H25 Cl N2 O2'
_chemical_formula_weight 300.82
_chemical_name_systematic
;
 ?
;
_space_group_IT_number 2
_symmetry_cell_setting triclinic
_symmetry_space_group_name_Hall '-P 1'
_symmetry_space_group_name_H-M 'P -1'
_atom_sites_solution_hydrogens geom
_atom_sites_solution_primary direct
_atom_sites_solution_secondary difmap
_audit_creation_method SHELXL-97
_cell_angle_alpha 105.5420(10)
_cell_angle_beta 91.8630(10)
_cell_angle_gamma 99.5810(10)
_cell_formula_units_Z 2
_cell_length_a 7.3436(10)
_cell_length_b 8.5082(12)
_cell_length_c 13.6340(19)
_cell_measurement_reflns_used 6041
_cell_measurement_temperature 173(2)
_cell_measurement_theta_max 28.20
_cell_measurement_theta_min 2.53
_cell_volume 806.60(19)
_computing_cell_refinement 'Bruker SMART'
_computing_data_collection 'Bruker SMART'
_computing_data_reduction 'Bruker SAINT'
_computing_molecular_graphics 'Bruker SHELXTL'
_computing_publication_material 'Bruker SHELXTL'
_computing_structure_refinement 'SHELXL-97 (Sheldrick, 1997)'
_computing_structure_solution 'Bruker SHELXTL'
_diffrn_ambient_temperature 173(2)
_diffrn_measured_fraction_theta_full 0.911
_diffrn_measured_fraction_theta_max 0.911
_diffrn_measurement_device_type 'CCD area detector'
_diffrn_measurement_method 'phi and omega scans'
_diffrn_radiation_monochromator graphite
_diffrn_radiation_source 'fine-focus sealed tube'
_diffrn_radiation_type MoK\a
_diffrn_radiation_wavelength 0.71073
_diffrn_reflns_av_R_equivalents 0.0268
_diffrn_reflns_av_sigmaI/netI 0.0358
_diffrn_reflns_limit_h_max 9
_diffrn_reflns_limit_h_min -9
_diffrn_reflns_limit_k_max 10
_diffrn_reflns_limit_k_min -10
_diffrn_reflns_limit_l_max 17
_diffrn_reflns_limit_l_min -17
_diffrn_reflns_number 8886
_diffrn_reflns_theta_full 28.20
_diffrn_reflns_theta_max 28.20
_diffrn_reflns_theta_min 2.53
_exptl_absorpt_coefficient_mu 0.241
_exptl_absorpt_correction_T_max 0.976
_exptl_absorpt_correction_T_min 0.766
_exptl_absorpt_correction_type multi-scan
_exptl_absorpt_process_details '(SADABS; Bruker, 2000)'
_exptl_crystal_colour colourless
_exptl_crystal_density_diffrn 1.239
_exptl_crystal_description prism
_exptl_crystal_F_000 324
_exptl_crystal_size_max 0.20
_exptl_crystal_size_mid 0.10
_exptl_crystal_size_min 0.10
_refine_diff_density_max 0.317
_refine_diff_density_min -0.372
_refine_diff_density_rms 0.087
_refine_ls_extinction_method none
_refine_ls_goodness_of_fit_ref 1.239
_refine_ls_hydrogen_treatment mixed
_refine_ls_matrix_type full
_refine_ls_number_parameters 189
_refine_ls_number_reflns 3614
_refine_ls_number_restraints 0
_refine_ls_restrained_S_all 1.239
_refine_ls_R_factor_all 0.0677
_refine_ls_R_factor_gt 0.0599
_refine_ls_shift/su_max 0.000
_refine_ls_shift/su_mean 0.000
_refine_ls_structure_factor_coef Fsqd
_refine_ls_weighting_details 'calc w=1/[\s^2^(Fo^2^)+(0.0497P)^2^+0.6099P] where P=(Fo^2^+2Fc^2^)/3'
_refine_ls_weighting_scheme calc
_refine_ls_wR_factor_gt 0.1399
_refine_ls_wR_factor_ref 0.1462
_reflns_number_gt 3242
_reflns_number_total 3614
_reflns_threshold_expression >2sigma(I)
_cod_data_source_file ja802486q-file001_TetracaineHCl-2007.cif
_cod_data_source_block btet2x
_cod_database_code 4108198

loop_
_symmetry_equiv_pos_as_xyz
'x, y, z'
'-x, -y, -z'

loop_
_atom_site_label
_atom_site_type_symbol
_atom_site_fract_x
_atom_site_fract_y
_atom_site_fract_z
_atom_site_U_iso_or_equiv
_atom_site_adp_type
_atom_site_occupancy
_atom_site_symmetry_multiplicity
_atom_site_calc_flag
_atom_site_refinement_flags
C15 C 0.6840(4) 0.6110(3) 0.32363(19) 0.0318(6) Uani 1 1 d .
H15A H 0.6852 0.4975 0.3269 0.048 Uiso 1 1 calc R
H15B H 0.7890 0.6469 0.2873 0.048 Uiso 1 1 calc R
H15C H 0.5680 0.6142 0.2872 0.048 Uiso 1 1 calc R
C14 C 0.6979(4) 0.8980(3) 0.42692(19) 0.0290(5) Uani 1 1 d .
H14A H 0.7079 0.9696 0.4971 0.044 Uiso 1 1 calc R
H14B H 0.5820 0.9032 0.3912 0.044 Uiso 1 1 calc R
H14C H 0.8030 0.9358 0.3913 0.044 Uiso 1 1 calc R
C03 C 0.7356(3) 1.8678(3) 1.05948(18) 0.0272(5) Uani 1 1 d .
H03A H 0.6314 1.8821 1.0167 0.033 Uiso 1 1 calc R
H03B H 0.8518 1.9232 1.0391 0.033 Uiso 1 1 calc R
C04 C 0.7394(3) 1.6844(3) 1.03830(18) 0.0263(5) Uani 1 1 d .
H04A H 0.8444 1.6684 1.0797 0.032 Uiso 1 1 calc R
H04B H 0.6233 1.6272 1.0577 0.032 Uiso 1 1 calc R
C02 C 0.7146(4) 1.9522(3) 1.17056(19) 0.0299(5) Uani 1 1 d .
H02A H 0.8199 1.9399 1.2134 0.036 Uiso 1 1 calc R
H02B H 0.5993 1.8960 1.1914 0.036 Uiso 1 1 calc R
C01 C 0.7078(5) 2.1356(4) 1.1900(2) 0.0436(7) Uani 1 1 d .
H01A H 0.6941 2.1838 1.2626 0.065 Uiso 1 1 calc R
H01B H 0.6022 2.1486 1.1490 0.065 Uiso 1 1 calc R
H01C H 0.8228 2.1926 1.1710 0.065 Uiso 1 1 calc R
H101 H 0.593(4) 0.693(4) 0.460(2) 0.034(8) Uiso 1 1 d .
H102 H 0.767(4) 1.674(3) 0.896(2) 0.020(7) Uiso 1 1 d .
Cl1 Cl 0.32965(8) 0.68665(7) 0.51815(5) 0.02887(17) Uani 1 1 d .
O01 O 0.8336(2) 0.9077(2) 0.64884(12) 0.0257(4) Uani 1 1 d .
O02 O 0.7899(3) 0.8398(2) 0.79525(14) 0.0363(4) Uani 1 1 d .
C07 C 0.8029(3) 1.2350(3) 0.73652(18) 0.0249(5) Uani 1 1 d .
H07 H 0.8152 1.1997 0.6652 0.030 Uiso 1 1 calc R
N01 N 0.6990(3) 0.7235(2) 0.42859(15) 0.0224(4) Uani 1 1 d .
C08 C 0.7948(3) 1.1197(3) 0.79407(17) 0.0224(5) Uani 1 1 d .
C09 C 0.7755(3) 1.1756(3) 0.89810(18) 0.0265(5) Uani 1 1 d .
H09 H 0.7691 1.0990 0.9379 0.032 Uiso 1 1 calc R
N02 N 0.7590(3) 1.6141(3) 0.93110(17) 0.0315(5) Uani 1 1 d .
C11 C 0.8041(3) 0.9444(3) 0.74915(18) 0.0251(5) Uani 1 1 d .
C06 C 0.7932(3) 1.3976(3) 0.78209(18) 0.0258(5) Uani 1 1 d .
H06 H 0.7998 1.4736 0.7419 0.031 Uiso 1 1 calc R
C05 C 0.7737(3) 1.4540(3) 0.88784(18) 0.0239(5) Uani 1 1 d .
C13 C 0.8658(3) 0.7100(3) 0.48995(18) 0.0244(5) Uani 1 1 d .
H13A H 0.9718 0.7936 0.4827 0.029 Uiso 1 1 calc R
H13B H 0.8977 0.5990 0.4616 0.029 Uiso 1 1 calc R
C12 C 0.8390(4) 0.7348(3) 0.60130(18) 0.0271(5) Uani 1 1 d .
H12A H 0.7218 0.6648 0.6095 0.033 Uiso 1 1 calc R
H12B H 0.9421 0.7015 0.6347 0.033 Uiso 1 1 calc R
C10 C 0.7653(3) 1.3381(3) 0.94530(18) 0.0257(5) Uani 1 1 d .
H10 H 0.7527 1.3722 1.0166 0.031 Uiso 1 1 calc R

loop_
_atom_site_aniso_label
_atom_site_aniso_U_11
_atom_site_aniso_U_22
_atom_site_aniso_U_33
_atom_site_aniso_U_23
_atom_site_aniso_U_13
_atom_site_aniso_U_12
C15 0.0365(14) 0.0306(13) 0.0248(12) 0.0021(10) 0.0004(10) 0.0058(10)
C14 0.0390(14) 0.0229(12) 0.0275(13) 0.0097(10) 0.0019(10) 0.0083(10)
C03 0.0321(12) 0.0298(12) 0.0221(12) 0.0089(10) 0.0044(9) 0.0093(10)
C04 0.0303(12) 0.0271(12) 0.0235(12) 0.0096(10) 0.0043(9) 0.0062(9)
C02 0.0316(13) 0.0357(13) 0.0221(12) 0.0054(10) 0.0020(10) 0.0092(10)
C01 0.0565(19) 0.0385(16) 0.0323(15) -0.0009(12) 0.0015(13) 0.0168(13)
Cl1 0.0247(3) 0.0275(3) 0.0370(3) 0.0111(2) 0.0086(2) 0.0072(2)
O01 0.0339(9) 0.0211(8) 0.0227(8) 0.0070(6) 0.0036(7) 0.0047(7)
O02 0.0565(12) 0.0306(10) 0.0273(10) 0.0147(8) 0.0081(8) 0.0113(8)
C07 0.0231(11) 0.0314(12) 0.0223(11) 0.0096(9) 0.0041(9) 0.0067(9)
N01 0.0237(9) 0.0222(9) 0.0231(10) 0.0084(8) 0.0046(8) 0.0048(7)
C08 0.0203(10) 0.0269(11) 0.0215(11) 0.0092(9) 0.0023(8) 0.0046(8)
C09 0.0296(12) 0.0276(12) 0.0265(12) 0.0141(10) 0.0041(10) 0.0061(9)
N02 0.0505(14) 0.0258(11) 0.0237(11) 0.0116(9) 0.0079(9) 0.0138(10)
C11 0.0236(11) 0.0294(12) 0.0243(12) 0.0104(10) 0.0020(9) 0.0054(9)
C06 0.0306(12) 0.0264(12) 0.0243(12) 0.0129(9) 0.0034(9) 0.0058(9)
C05 0.0223(11) 0.0259(11) 0.0251(12) 0.0084(9) 0.0028(9) 0.0062(9)
C13 0.0229(11) 0.0247(11) 0.0262(12) 0.0067(9) 0.0011(9) 0.0071(9)
C12 0.0343(13) 0.0216(11) 0.0269(12) 0.0083(9) 0.0008(10) 0.0068(9)
C10 0.0303(12) 0.0303(12) 0.0186(11) 0.0094(9) 0.0042(9) 0.0066(10)

loop_
_atom_type_symbol
_atom_type_description
_atom_type_scat_dispersion_real
_atom_type_scat_dispersion_imag
_atom_type_scat_source
C C 0.0033 0.0016 'International Tables Vol C Tables 4.2.6.8 and 6.1.1.4'
H H 0.0000 0.0000 'International Tables Vol C Tables 4.2.6.8 and 6.1.1.4'
N N 0.0061 0.0033 'International Tables Vol C Tables 4.2.6.8 and 6.1.1.4'
O O 0.0106 0.0060 'International Tables Vol C Tables 4.2.6.8 and 6.1.1.4'
Cl Cl 0.1484 0.1585 'International Tables Vol C Tables 4.2.6.8 and 6.1.1.4'

loop_
_geom_angle_atom_site_label_1
_geom_angle_atom_site_label_2
_geom_angle_atom_site_label_3
_geom_angle
N01 C15 H15A 109.5
N01 C15 H15B 109.5
H15A C15 H15B 109.5
N01 C15 H15C 109.5
H15A C15 H15C 109.5
H15B C15 H15C 109.5
N01 C14 H14A 109.5
N01 C14 H14B 109.5
H14A C14 H14B 109.5
N01 C14 H14C 109.5
H14A C14 H14C 109.5
H14B C14 H14C 109.5
C04 C03 C02 113.6(2)
C04 C03 H03A 108.8
C02 C03 H03A 108.8
C04 C03 H03B 108.8
C02 C03 H03B 108.8
H03A C03 H03B 107.7
N02 C04 C03 109.92(19)
N02 C04 H04A 109.7
C03 C04 H04A 109.7
N02 C04 H04B 109.7
C03 C04 H04B 109.7
H04A C04 H04B 108.2
C03 C02 C01 112.8(2)
C03 C02 H02A 109.0
C01 C02 H02A 109.0
C03 C02 H02B 109.0
C01 C02 H02B 109.0
H02A C02 H02B 107.8
C02 C01 H01A 109.5
C02 C01 H01B 109.5
H01A C01 H01B 109.5
C02 C01 H01C 109.5
H01A C01 H01C 109.5
H01B C01 H01C 109.5
C11 O01 C12 114.85(18)
C06 C07 C08 120.8(2)
C06 C07 H07 119.6
C08 C07 H07 119.6
C15 N01 C14 111.17(19)
C15 N01 C13 111.06(18)
C14 N01 C13 111.94(18)
C15 N01 H101 108.3(18)
C14 N01 H101 105.4(18)
C13 N01 H101 108.8(18)
C09 C08 C07 117.9(2)
C09 C08 C11 119.0(2)
C07 C08 C11 123.0(2)
C10 C09 C08 122.2(2)
C10 C09 H09 118.9
C08 C09 H09 118.9
C05 N02 C04 124.7(2)
C05 N02 H102 117.7(19)
C04 N02 H102 117.4(19)
O02 C11 O01 121.6(2)
O02 C11 C08 125.0(2)
O01 C11 C08 113.32(19)
C07 C06 C05 121.1(2)
C07 C06 H06 119.5
C05 C06 H06 119.5
N02 C05 C10 121.7(2)
N02 C05 C06 120.3(2)
C10 C05 C06 117.9(2)
N01 C13 C12 113.66(19)
N01 C13 H13A 108.8
C12 C13 H13A 108.8
N01 C13 H13B 108.8
C12 C13 H13B 108.8
H13A C13 H13B 107.7
O01 C12 C13 109.47(18)
O01 C12 H12A 109.8
C13 C12 H12A 109.8
O01 C12 H12B 109.8
C13 C12 H12B 109.8
H12A C12 H12B 108.2
C09 C10 C05 120.0(2)
C09 C10 H10 120.0
C05 C10 H10 120.0

loop_
_geom_bond_atom_site_label_1
_geom_bond_atom_site_label_2
_geom_bond_distance
C15 N01 1.482(3)
C15 H15A 0.9800
C15 H15B 0.9800
C15 H15C 0.9800
C14 N01 1.492(3)
C14 H14A 0.9800
C14 H14B 0.9800
C14 H14C 0.9800
C03 C04 1.514(3)
C03 C02 1.517(3)
C03 H03A 0.9900
C03 H03B 0.9900
C04 N02 1.445(3)
C04 H04A 0.9900
C04 H04B 0.9900
C02 C01 1.521(4)
C02 H02A 0.9900
C02 H02B 0.9900
C01 H01A 0.9800
C01 H01B 0.9800
C01 H01C 0.9800
O01 C11 1.352(3)
O01 C12 1.447(3)
O02 C11 1.213(3)
C07 C06 1.371(3)
C07 C08 1.406(3)
C07 H07 0.9500
N01 C13 1.499(3)
N01 H101 0.93(3)
C08 C09 1.390(3)
C08 C11 1.467(3)
C09 C10 1.375(3)
C09 H09 0.9500
N02 C05 1.356(3)
N02 H102 0.78(3)
C06 C05 1.413(3)
C06 H06 0.9500
C05 C10 1.410(3)
C13 C12 1.500(3)
C13 H13A 0.9900
C13 H13B 0.9900
C12 H12A 0.9900
C12 H12B 0.9900
C10 H10 0.9500

loop_
_geom_torsion_atom_site_label_1
_geom_torsion_atom_site_label_2
_geom_torsion_atom_site_label_3
_geom_torsion_atom_site_label_4
_geom_torsion
C02 C03 C04 N02 179.8(2)
C04 C03 C02 C01 -179.1(2)
C06 C07 C08 C09 0.4(3)
C06 C07 C08 C11 179.9(2)
C07 C08 C09 C10 -0.4(4)
C11 C08 C09 C10 -179.8(2)
C03 C04 N02 C05 177.5(2)
C12 O01 C11 O02 2.3(3)
C12 O01 C11 C08 -178.53(19)
C09 C08 C11 O02 2.7(4)
C07 C08 C11 O02 -176.7(2)
C09 C08 C11 O01 -176.4(2)
C07 C08 C11 O01 4.2(3)
C08 C07 C06 C05 -0.4(4)
C04 N02 C05 C10 2.0(4)
C04 N02 C05 C06 -179.7(2)
C07 C06 C05 N02 -178.1(2)
C07 C06 C05 C10 0.3(3)
C15 N01 C13 C12 -147.0(2)
C14 N01 C13 C12 88.1(2)
C11 O01 C12 C13 178.05(19)
N01 C13 C12 O01 -71.3(2)
C08 C09 C10 C05 0.3(4)
N02 C05 C10 C09 178.1(2)
C06 C05 C10 C09 -0.2(3)
